data_2312853
loop_
_publ_author_name
'Kuleczka, Bernadetta'
'Sacharczuk, Natalia'
'Olejniczak, Anna'
'Podsiad&#x142;o, Marcin'

_publ_section_title
;
 High-pressure crystal structure of n-hexylamine.
;
_journal_coeditor_code VP3043
_journal_issue 6
_journal_name_full 'Acta crystallographica. Section C, Structural chemistry'
_journal_paper_doi 10.1107/S2053229625004504
_journal_volume 81
_journal_year 2025
_chemical_formula_iupac 'C6 H15 N'
_chemical_formula_moiety 'C6 H15 N'
_chemical_formula_sum 'C6 H15 N'
_chemical_formula_weight 101.19
_chemical_name_systematic n-Hexylamine
_space_group_crystal_system orthorhombic
_space_group_IT_number 29
_space_group_name_Hall 'P 2c -2ac'
_space_group_name_H-M_alt 'P c a 21'
_atom_sites_solution_hydrogens mixed
_atom_sites_solution_primary dual
_audit_creation_method
;
Olex2 1.5
(compiled 2025.04.05 svn.rf049d14d for OlexSys, GUI svn.r7224)
;
_cell_angle_alpha 90
_cell_angle_beta 90
_cell_angle_gamma 90
_cell_formula_units_Z 4
_cell_length_a 6.7241(19)
_cell_length_b 17.052(13)
_cell_length_c 5.3367(7)
_cell_measurement_pressure 1400000
_cell_measurement_reflns_used 794
_cell_measurement_temperature 295(2)
_cell_measurement_theta_max 23.6520
_cell_measurement_theta_min 3.8110
_cell_volume 611.9(5)
_computing_cell_refinement
;
CrysAlis PRO (Rigaku OD, 2022)
;
_computing_data_collection
;
CrysAlis PRO (Rigaku OD, 2022)
;
_computing_data_reduction
;
CrysAlis PRO (Rigaku OD, 2022)
;
_computing_molecular_graphics
;
Mercury (Macrae <i>et al.</i>,  2020)
;
_computing_publication_material
;
OLEX2 (Dolomanov <i>et al.</i>, 2009)
;
_computing_structure_refinement
;
SHELXL2018 (Sheldrick, 2015<i>b</i>)
;
_computing_structure_solution
;
SHELXT2018 (Sheldrick, 2015<i>a</i>)
;
_diffrn_ambient_temperature 295(2)
_diffrn_detector_area_resol_mean 10.5384
_diffrn_measured_fraction_theta_full 0.564
_diffrn_measured_fraction_theta_max 0.449
_diffrn_measurement_device_type 'Rigaku Xcalibur Atlas'
_diffrn_measurement_method '\f- and \w-scans'
_diffrn_measurement_specimen_support 'diamond anvil cell'
_diffrn_radiation_type MoK\a
_diffrn_radiation_wavelength 0.71073
_diffrn_reflns_av_R_equivalents 0.0680
_diffrn_reflns_av_unetI/netI 0.0773
_diffrn_reflns_limit_h_max 8
_diffrn_reflns_limit_h_min -8
_diffrn_reflns_limit_k_max 13
_diffrn_reflns_limit_k_min -14
_diffrn_reflns_limit_l_max 7
_diffrn_reflns_limit_l_min -7
_diffrn_reflns_number 4114
_diffrn_reflns_theta_full 25.242
_diffrn_reflns_theta_max 30.434
_diffrn_reflns_theta_min 3.257
_exptl_absorpt_coefficient_mu 0.064
_exptl_absorpt_correction_T_max 1.00000
_exptl_absorpt_correction_T_min 0.44651
_exptl_absorpt_correction_type multi-scan
_exptl_absorpt_process_details
;
(CrysAlis PRO; Rigaku OD, 2022)
;
_exptl_crystal_colour colourless
_exptl_crystal_density_diffrn 1.098
_exptl_crystal_description disc
_exptl_crystal_F_000 232
_exptl_crystal_size_max 0.26
_exptl_crystal_size_mid 0.26
_exptl_crystal_size_min 0.23
_refine_diff_density_max 0.173
_refine_diff_density_min -0.195
_refine_ls_abs_structure_details
;
Flack <i>x</i> determined using 130 quotients [(I+)-(I-)]/[(I+)+(I-)]
(Parsons <i>et al.</i>,  2013)
;
_refine_ls_abs_structure_Flack 3.1(10)
_refine_ls_extinction_method none
_refine_ls_goodness_of_fit_ref 1.038
_refine_ls_hydrogen_treatment constr
_refine_ls_matrix_type full
_refine_ls_number_parameters 64
_refine_ls_number_reflns 852
_refine_ls_number_restraints 1
_refine_ls_restrained_S_all 1.037
_refine_ls_R_factor_all 0.1624
_refine_ls_R_factor_gt 0.0612
_refine_ls_shift/su_max 0.000
_refine_ls_shift/su_mean 0.000
_refine_ls_structure_factor_coef Fsqd
_refine_ls_weighting_details 'w=1/[\s^2^(Fo^2^)+(0.0896P)^2^] where P=(Fo^2^+2Fc^2^)/3'
_refine_ls_weighting_scheme calc
_refine_ls_wR_factor_gt 0.1466
_refine_ls_wR_factor_ref 0.1943
_reflns_number_gt 401
_reflns_number_total 852
_reflns_threshold_expression 'I > 2\s(I)'
_cod_data_source_file vp3043.cif
_cod_data_source_block hexylamine_1_40GPa
_cod_database_code 2312853
_shelx_space_group_comment
;
The symmetry employed for this shelxl refinement is uniquely defined
by the following loop, which should always be used as a source of
symmetry information in preference to the above space-group names.
They are only intended as comments.
;

loop_
_space_group_symop_operation_xyz
'x, y, z'
'-x, -y, z+1/2'
'x+1/2, -y, z'
'-x+1/2, y, z+1/2'

loop_
_atom_site_type_symbol
_atom_site_label
_atom_site_fract_x
_atom_site_fract_y
_atom_site_fract_z
_atom_site_U_iso_or_equiv
_atom_site_adp_type
_atom_site_calc_flag
_atom_site_occupancy
_atom_site_disorder_assembly
_atom_site_disorder_group
N N1 0.5636(8) 0.0353(5) 0.9407(9) 0.058(2) Uani d 1 . .
H H2 0.694796 0.041899 0.966999 0.069 Uiso d 1 . .
H H1 0.544766 0.009549 0.795479 0.069 Uiso d 1 . .
C C1 0.4647(9) 0.1130(6) 0.9275(12) 0.053(3) Uani d 1 . .
H H12 0.484791 0.140747 1.084208 0.063 Uiso calc 1 . .
H H11 0.322777 0.105681 0.904622 0.063 Uiso calc 1 . .
C C2 0.5466(9) 0.1622(6) 0.7122(11) 0.050(3) Uani d 1 . .
H H22 0.689124 0.168003 0.733140 0.060 Uiso calc 1 . .
H H21 0.523657 0.134733 0.555654 0.060 Uiso calc 1 . .
C C3 0.4542(8) 0.2414(6) 0.6972(12) 0.056(3) Uani d 1 . .
H H32 0.470772 0.267628 0.857227 0.067 Uiso calc 1 . .
H H31 0.312710 0.235476 0.667628 0.067 Uiso calc 1 . .
C C4 0.5425(9) 0.2932(6) 0.4908(10) 0.047(3) Uani d 1 . .
H H42 0.684285 0.298718 0.519215 0.057 Uiso calc 1 . .
H H41 0.524514 0.267358 0.330484 0.057 Uiso calc 1 . .
C C5 0.4508(9) 0.3733(6) 0.4782(11) 0.063(3) Uani d 1 . .
H H52 0.467165 0.398929 0.639147 0.075 Uiso calc 1 . .
H H51 0.309275 0.367858 0.447405 0.075 Uiso calc 1 . .
C C6 0.5408(8) 0.4251(5) 0.2748(12) 0.069(3) Uani d 1 . .
H H63 0.476291 0.475376 0.275976 0.103 Uiso calc 1 . .
H H62 0.680310 0.431891 0.306105 0.103 Uiso calc 1 . .
H H61 0.522333 0.400803 0.114258 0.103 Uiso calc 1 . .

loop_
_atom_site_aniso_label
_atom_site_aniso_U_11
_atom_site_aniso_U_22
_atom_site_aniso_U_33
_atom_site_aniso_U_12
_atom_site_aniso_U_13
_atom_site_aniso_U_23
N1 0.067(4) 0.064(9) 0.042(3) -0.002(3) -0.009(3) 0.005(3)
C1 0.059(5) 0.048(13) 0.051(4) 0.002(4) -0.002(4) 0.004(4)
C2 0.048(5) 0.064(12) 0.038(3) 0.002(4) -0.004(4) 0.002(4)
C3 0.043(5) 0.084(12) 0.041(3) -0.007(4) 0.005(4) -0.005(4)
C4 0.052(5) 0.055(11) 0.035(3) 0.000(4) -0.003(4) 0.006(4)
C5 0.057(6) 0.082(13) 0.049(4) -0.002(4) 0.006(4) -0.004(5)
C6 0.068(5) 0.095(12) 0.043(4) 0.006(4) 0.006(5) 0.008(4)

loop_
_atom_type_symbol
_atom_type_description
_atom_type_scat_dispersion_real
_atom_type_scat_dispersion_imag
_atom_type_scat_source
C C 0.0033 0.0016 'International Tables Vol C Tables 4.2.6.8 and 6.1.1.4'
H H 0.0000 0.0000 'International Tables Vol C Tables 4.2.6.8 and 6.1.1.4'
N N 0.0061 0.0033 'International Tables Vol C Tables 4.2.6.8 and 6.1.1.4'

loop_
_geom_angle_atom_site_label_1
_geom_angle_atom_site_label_2
_geom_angle_atom_site_label_3
_geom_angle_site_symmetry_1
_geom_angle_site_symmetry_3
_geom_angle
_geom_angle_publ_flag
H2 N1 H1 . . 109.5 ?
C1 N1 H2 . . 109.5 ?
C1 N1 H1 . . 109.3 ?
N1 C1 H12 . . 109.4 ?
N1 C1 H11 . . 109.4 ?
N1 C1 C2 . . 111.4(6) ?
H12 C1 H11 . . 108.0 ?
C2 C1 H12 . . 109.4 ?
C2 C1 H11 . . 109.4 ?
C1 C2 H22 . . 109.0 ?
C1 C2 H21 . . 109.0 ?
H22 C2 H21 . . 107.8 ?
C3 C2 C1 . . 112.9(6) ?
C3 C2 H22 . . 109.0 ?
C3 C2 H21 . . 109.0 ?
C2 C3 H32 . . 108.8 ?
C2 C3 H31 . . 108.8 ?
C2 C3 C4 . . 113.6(5) ?
H32 C3 H31 . . 107.7 ?
C4 C3 H32 . . 108.8 ?
C4 C3 H31 . . 108.8 ?
C3 C4 H42 . . 108.9 ?
C3 C4 H41 . . 108.9 ?
H42 C4 H41 . . 107.7 ?
C5 C4 C3 . . 113.4(6) ?
C5 C4 H42 . . 108.9 ?
C5 C4 H41 . . 108.9 ?
C4 C5 H52 . . 108.9 ?
C4 C5 H51 . . 108.9 ?
C4 C5 C6 . . 113.4(6) ?
H52 C5 H51 . . 107.7 ?
C6 C5 H52 . . 108.9 ?
C6 C5 H51 . . 108.9 ?
C5 C6 H63 . . 109.5 ?
C5 C6 H62 . . 109.5 ?
C5 C6 H61 . . 109.5 ?
H63 C6 H62 . . 109.5 ?
H63 C6 H61 . . 109.5 ?
H62 C6 H61 . . 109.5 ?

loop_
_geom_bond_atom_site_label_1
_geom_bond_atom_site_label_2
_geom_bond_site_symmetry_2
_geom_bond_distance
_geom_bond_publ_flag
N1 H2 . 0.9000 ?
N1 H1 . 0.8998 ?
N1 C1 . 1.485(12) ?
C1 H12 . 0.9700 ?
C1 H11 . 0.9700 ?
C1 C2 . 1.526(11) ?
C2 H22 . 0.9700 ?
C2 H21 . 0.9700 ?
C2 C3 . 1.489(11) ?
C3 H32 . 0.9700 ?
C3 H31 . 0.9700 ?
C3 C4 . 1.532(11) ?
C4 H42 . 0.9700 ?
C4 H41 . 0.9700 ?
C4 C5 . 1.499(11) ?
C5 H52 . 0.9700 ?
C5 H51 . 0.9700 ?
C5 C6 . 1.525(10) ?
C6 H63 . 0.9600 ?
C6 H62 . 0.9600 ?
C6 H61 . 0.9600 ?

loop_
_geom_torsion_atom_site_label_1
_geom_torsion_atom_site_label_2
_geom_torsion_atom_site_label_3
_geom_torsion_atom_site_label_4
_geom_torsion_site_symmetry_1
_geom_torsion_site_symmetry_2
_geom_torsion_site_symmetry_3
_geom_torsion_site_symmetry_4
_geom_torsion
_geom_torsion_publ_flag
N1 C1 C2 C3 . . . . -178.5(7) ?
C1 C2 C3 C4 . . . . 176.9(6) ?
C2 C3 C4 C5 . . . . -179.3(7) ?
C3 C4 C5 C6 . . . . 179.2(5) ?
